data_7061668
loop_
_publ_author_name
'Zimnitskiy, Nikolay S.'
'Barkov, Alexey Yu.'
'Kochnev, Ivan A.'
'Kutyashev, Igor B.'
'Korotaev, Vladislav Yu.'
'Sosnovskikh, Vyacheslav Ya.'

_publ_section_title
;
 Highly diastereoselective annulation of 2-substituted
 3-nitro-2H-chromenes with hemicurcuminoids and curcuminoids via a double
 and triple Michael reaction cascade
;
_journal_issue 33
_journal_name_full 'New Journal of Chemistry'
_journal_page_first 16047
_journal_page_last 16057
_journal_paper_doi 10.1039/D2NJ02019J
_journal_volume 46
_journal_year 2022
_chemical_formula_moiety 'C33 H23 F3 O3'
_chemical_formula_sum 'C33 H23 F3 O3'
_chemical_formula_weight 524.51
_space_group_crystal_system triclinic
_space_group_IT_number 2
_space_group_name_Hall '-P 1'
_space_group_name_H-M_alt 'P -1'
_atom_sites_solution_hydrogens geom
_atom_sites_solution_primary iterative
_atom_sites_solution_secondary difmap
_audit_creation_date 2021-03-02
_audit_creation_method
;
  Olex2 1.2-ac2
  (compiled 2012.03.27 svn.r2268, GUI svn.r4156)
;
_audit_update_record
;
2022-02-24 deposited with the CCDC.	2022-07-24 downloaded from the CCDC.
;
_cell_angle_alpha 95.452(6)
_cell_angle_beta 94.131(5)
_cell_angle_gamma 97.412(5)
_cell_formula_units_Z 4
_cell_length_a 11.9059(6)
_cell_length_b 13.1467(9)
_cell_length_c 16.8474(12)
_cell_measurement_reflns_used 2614
_cell_measurement_temperature 295(2)
_cell_measurement_theta_max 23.8180
_cell_measurement_theta_min 2.0930
_cell_volume 2593.6(3)
_computing_cell_refinement
;
CrysAlisPro, Agilent Technologies,
Version 1.171.36.32 (release 02-08-2013 CrysAlis171 .NET)
(compiled Aug  2 2013,16:46:58)
;
_computing_data_collection
;
CrysAlisPro, Agilent Technologies,
Version 1.171.36.32 (release 02-08-2013 CrysAlis171 .NET)
(compiled Aug  2 2013,16:46:58)
;
_computing_data_reduction
;
CrysAlisPro, Agilent Technologies,
Version 1.171.36.32 (release 02-08-2013 CrysAlis171 .NET)
(compiled Aug  2 2013,16:46:58)
;
_computing_molecular_graphics
;
O. V. Dolomanov, L. J. Bourhis, R. J. Gildea, J. A. K. Howard and H. Puschmann,
OLEX2: a complete structure solution, refinement and analysis program.
J. Appl. Cryst. (2009). 42, 339-341.
;
_computing_publication_material
;
O. V. Dolomanov, L. J. Bourhis, R. J. Gildea, J. A. K. Howard and H. Puschmann,
OLEX2: a complete structure solution, refinement and analysis program.
J. Appl. Cryst. (2009). 42, 339-341.
;
_computing_structure_refinement
;
SHELXL, G.M. Sheldrick, Acta Cryst.
(2008). A64, 112-122
;
_computing_structure_solution 'J. Appl. Cryst. (2007) 40, 786-790'
_diffrn_ambient_temperature 295(2)
_diffrn_detector_area_resol_mean 15.9555
_diffrn_measured_fraction_theta_full 0.9872
_diffrn_measured_fraction_theta_max 0.9346
_diffrn_measurement_details
;
#__ type_ start__ end____ width___ exp.time_
  1 omega  -97.00  -48.00   1.0000   60.0000
omega____ theta____ kappa____ phi______ frames
    -      -20.6362 -178.0000   30.0000 49

#__ type_ start__ end____ width___ exp.time_
  2 omega  -22.00   21.00   1.0000   60.0000
omega____ theta____ kappa____ phi______ frames
    -      -20.6362  -99.0000  -90.0000 43

#__ type_ start__ end____ width___ exp.time_
  3 omega   35.00   99.00   1.0000   60.0000
omega____ theta____ kappa____ phi______ frames
    -       23.1362  178.0000  -60.0000 64

#__ type_ start__ end____ width___ exp.time_
  4 omega    2.00   91.00   1.0000   60.0000
omega____ theta____ kappa____ phi______ frames
    -       23.1362   57.0000   60.0000 89

#__ type_ start__ end____ width___ exp.time_
  5 omega  -10.00   86.00   1.0000   60.0000
omega____ theta____ kappa____ phi______ frames
    -       23.1362   19.0000    0.0000 96
;
_diffrn_measurement_device_type 'Xcalibur, Eos'
_diffrn_measurement_method '\w scans'
_diffrn_orient_matrix_UB_11 -0.0011451000
_diffrn_orient_matrix_UB_12 0.0358241000
_diffrn_orient_matrix_UB_13 0.0340828000
_diffrn_orient_matrix_UB_21 -0.0194978000
_diffrn_orient_matrix_UB_22 -0.0410011000
_diffrn_orient_matrix_UB_23 0.0222165000
_diffrn_orient_matrix_UB_31 0.0570468000
_diffrn_orient_matrix_UB_32 -0.0053822000
_diffrn_orient_matrix_UB_33 0.0121082000
_diffrn_radiation_monochromator graphite
_diffrn_radiation_type 'Mo K\a'
_diffrn_radiation_wavelength 0.7107
_diffrn_reflns_av_R_equivalents 0.0311
_diffrn_reflns_av_unetI/netI 0.0842
_diffrn_reflns_limit_h_max 16
_diffrn_reflns_limit_h_min -16
_diffrn_reflns_limit_k_max 14
_diffrn_reflns_limit_k_min -18
_diffrn_reflns_limit_l_max 21
_diffrn_reflns_limit_l_min -23
_diffrn_reflns_number 20412
_diffrn_reflns_theta_full 26.00
_diffrn_reflns_theta_max 29.57
_diffrn_reflns_theta_min 1.57
_diffrn_source 'Enhance (Mo) X-ray Source'
_exptl_absorpt_coefficient_mu 0.100
_exptl_absorpt_correction_T_max 1.00000
_exptl_absorpt_correction_T_min 0.83254
_exptl_absorpt_correction_type multi-scan
_exptl_absorpt_process_details
;
CrysAlisPro, Agilent Technologies,
Version 1.171.36.32 (release 02-08-2013 CrysAlis171 .NET)
(compiled Aug  2 2013,16:46:58)
Empirical absorption correction using spherical harmonics,
 implemented in SCALE3 ABSPACK scaling algorithm.
;
_exptl_crystal_colour yellow
_exptl_crystal_colour_primary yellow
_exptl_crystal_density_diffrn 1.343
_exptl_crystal_density_method 'not measured'
_exptl_crystal_description block
_exptl_crystal_F_000 1088
_exptl_crystal_size_max 0.38
_exptl_crystal_size_mid 0.21
_exptl_crystal_size_min 0.14
_refine_diff_density_max 0.223
_refine_diff_density_min -0.263
_refine_diff_density_rms 0.064
_refine_ls_extinction_method none
_refine_ls_goodness_of_fit_ref 1.028
_refine_ls_hydrogen_treatment mixed
_refine_ls_matrix_type full
_refine_ls_number_parameters 767
_refine_ls_number_reflns 13600
_refine_ls_number_restraints 0
_refine_ls_restrained_S_all 1.028
_refine_ls_R_factor_all 0.1758
_refine_ls_R_factor_gt 0.0659
_refine_ls_shift/su_max 0.000
_refine_ls_shift/su_mean 0.000
_refine_ls_structure_factor_coef Fsqd
_refine_ls_weighting_details 'calc w=1/[\s^2^(Fo^2^)+(0.0792P)^2^+0.0000P] where P=(Fo^2^+2Fc^2^)/3'
_refine_ls_weighting_scheme calc
_refine_ls_wR_factor_gt 0.1371
_refine_ls_wR_factor_ref 0.2033
_reflns_number_gt 5830
_reflns_number_total 13600
_reflns_threshold_expression >2sigma(I)
_cod_data_source_file d2nj02019j2.cif
_cod_data_source_block exp_1137
_cod_depositor_comments 'Adding full bibliography for 7061667--7061671.cif.'
_cod_database_code 7061668
_reflns_odcompleteness_completeness 98.72
_reflns_odcompleteness_iscentric 1
_reflns_odcompleteness_theta 28.22

loop_
_space_group_symop_id
_space_group_symop_operation_xyz
1 'x, y, z'
2 '-x, -y, -z'

loop_
_atom_site_label
_atom_site_type_symbol
_atom_site_fract_x
_atom_site_fract_y
_atom_site_fract_z
_atom_site_U_iso_or_equiv
_atom_site_adp_type
_atom_site_occupancy
_atom_site_symmetry_multiplicity
_atom_site_calc_flag
_atom_site_refinement_flags
_atom_site_disorder_assembly
_atom_site_disorder_group
O1A O 0.64985(14) -0.16423(13) 0.31219(14) 0.0624(6) Uani 1 1 d . . .
F3 F 0.13868(16) 0.13116(13) 0.31438(12) 0.0859(6) Uani 1 1 d . . .
O2A O 0.85253(15) 0.31860(13) 0.37506(13) 0.0609(5) Uani 1 1 d . . .
F3A F 0.49889(16) -0.24106(13) 0.40868(12) 0.0871(6) Uani 1 1 d . . .
O1 O 0.13899(17) 0.33831(14) 0.30993(13) 0.0727(6) Uani 1 1 d . . .
O3A O 0.71717(15) 0.31833(13) 0.25929(13) 0.0579(5) Uani 1 1 d . . .
F2A F 0.45987(17) -0.09241(15) 0.45000(12) 0.0911(6) Uani 1 1 d . . .
F1A F 0.62883(18) -0.12513(17) 0.46781(13) 0.1021(7) Uani 1 1 d . . .
O3 O 0.48358(18) 0.57022(16) 0.08795(14) 0.0691(6) Uani 1 1 d . . .
O2 O 0.60592(15) 0.58483(15) 0.21092(14) 0.0698(6) Uani 1 1 d . . .
F1 F 0.2931(2) 0.22653(18) 0.35919(15) 0.1165(8) Uani 1 1 d . . .
F2 F 0.28535(18) 0.13406(15) 0.24803(14) 0.1013(7) Uani 1 1 d . . .
C4A C 0.70147(18) 0.05295(17) 0.31938(15) 0.0398(6) Uani 1 1 d . . .
C5A C 0.77497(18) -0.01587(18) 0.28126(15) 0.0388(6) Uani 1 1 d . . .
C10A C 0.74397(19) -0.12215(18) 0.27769(16) 0.0437(6) Uani 1 1 d . . .
C4 C 0.32366(19) 0.44098(18) 0.23898(16) 0.0441(6) Uani 1 1 d . . .
C18A C 0.73420(19) 0.16698(17) 0.32242(16) 0.0417(6) Uani 1 1 d . . .
C17A C 0.82049(19) 0.22340(19) 0.37938(16) 0.0446(6) Uani 1 1 d . . .
C5 C 0.25591(19) 0.49811(18) 0.29174(15) 0.0422(6) Uani 1 1 d . . .
C16A C 0.8782(2) 0.17730(19) 0.44493(16) 0.0453(6) Uani 1 1 d . . .
C2A C 0.5641(2) -0.10311(18) 0.33490(17) 0.0483(7) Uani 1 1 d . . .
C10 C 0.1642(2) 0.44405(18) 0.32392(16) 0.0463(6) Uani 1 1 d . . .
C3A C 0.6050(2) 0.01121(19) 0.34450(18) 0.0479(7) Uani 1 1 d . . .
C2 C 0.1897(2) 0.28141(18) 0.24904(18) 0.0523(7) Uani 1 1 d . . .
C19A C 0.6866(2) 0.21923(19) 0.26292(17) 0.0461(6) Uani 1 1 d . . .
C18 C 0.4212(2) 0.49674(19) 0.20235(17) 0.0467(6) Uani 1 1 d . . .
C3 C 0.2924(2) 0.3408(2) 0.22003(18) 0.0528(7) Uani 1 1 d . . .
C6A C 0.8731(2) 0.0197(2) 0.24701(17) 0.0491(7) Uani 1 1 d . . .
C28 C 0.1012(2) 0.24103(19) 0.17948(18) 0.0526(7) Uani 1 1 d . . .
C33A C 0.4598(2) -0.12816(19) 0.27385(18) 0.0515(7) Uani 1 1 d . . .
C20A C 0.6021(2) 0.1684(2) 0.20026(18) 0.0520(7) Uani 1 1 d . . .
C22A C 0.4675(2) 0.1742(2) 0.08025(17) 0.0520(7) Uani 1 1 d . . .
C19 C 0.4027(2) 0.5191(2) 0.12343(18) 0.0533(7) Uani 1 1 d . . .
C9 C 0.0954(2) 0.4928(2) 0.37252(19) 0.0558(7) Uani 1 1 d . . .
C9A C 0.8074(2) -0.1914(2) 0.24190(18) 0.0514(7) Uani 1 1 d . . .
C21A C 0.5523(2) 0.2182(2) 0.14536(18) 0.0533(7) Uani 1 1 d . . .
C17 C 0.5301(2) 0.53051(19) 0.24485(18) 0.0523(7) Uani 1 1 d . . .
C8A C 0.9050(2) -0.1535(2) 0.20873(19) 0.0579(8) Uani 1 1 d . . .
C11A C 0.9939(2) 0.2082(2) 0.46366(19) 0.0587(8) Uani 1 1 d . . .
H11A H 1.0332 0.2545 0.4336 0.070 Uiso 1 1 calc R . .
C16 C 0.5651(2) 0.5069(2) 0.32658(19) 0.0564(7) Uani 1 1 d . . .
C6 C 0.2751(2) 0.6045(2) 0.31054(19) 0.0543(7) Uani 1 1 d . . .
C15A C 0.8215(2) 0.1102(2) 0.49165(18) 0.0579(7) Uani 1 1 d . . .
H15A H 0.7439 0.0892 0.4803 0.069 Uiso 1 1 calc R . .
C20 C 0.2957(3) 0.4882(2) 0.0752(2) 0.0555(7) Uani 1 1 d . . .
C7A C 0.9380(2) -0.0489(2) 0.2109(2) 0.0588(8) Uani 1 1 d . . .
C1A C 0.5378(3) -0.1406(2) 0.4153(2) 0.0636(8) Uani 1 1 d . . .
C7 C 0.2061(3) 0.6530(3) 0.3592(2) 0.0688(9) Uani 1 1 d . . .
C21 C 0.2812(3) 0.4995(2) -0.0023(2) 0.0614(8) Uani 1 1 d . . .
C22 C 0.1789(3) 0.4675(2) -0.05577(19) 0.0598(8) Uani 1 1 d . . .
C8 C 0.1168(3) 0.5978(2) 0.3903(2) 0.0643(8) Uani 1 1 d . . .
C27 C 0.0825(3) 0.4107(2) -0.0327(2) 0.0729(9) Uani 1 1 d . . .
H27 H 0.0823 0.3907 0.0187 0.087 Uiso 1 1 calc R . .
C28A C 0.3614(3) -0.0866(2) 0.2873(2) 0.0780(10) Uani 1 1 d . . .
H28A H 0.3577 -0.0429 0.3336 0.094 Uiso 1 1 calc R . .
C29 C 0.1292(3) 0.1807(2) 0.1141(2) 0.0717(9) Uani 1 1 d . . .
H29 H 0.2027 0.1642 0.1126 0.086 Uiso 1 1 calc R . .
C23A C 0.4288(2) 0.2388(3) 0.02621(19) 0.0670(8) Uani 1 1 d . . .
H23A H 0.4571 0.3086 0.0327 0.080 Uiso 1 1 calc R . .
C27A C 0.4226(2) 0.0702(2) 0.0695(2) 0.0663(8) Uani 1 1 d . . .
H27A H 0.4450 0.0261 0.1058 0.080 Uiso 1 1 calc R . .
C1 C 0.2264(3) 0.1927(2) 0.2927(2) 0.0690(9) Uani 1 1 d . . .
C25 C -0.0129(4) 0.4118(3) -0.1627(3) 0.0960(14) Uani 1 1 d . . .
H25 H -0.0770 0.3935 -0.1986 0.115 Uiso 1 1 calc R . .
C15 C 0.5258(3) 0.4179(3) 0.3580(2) 0.0788(10) Uani 1 1 d . . .
H15 H 0.4704 0.3701 0.3284 0.095 Uiso 1 1 calc R . .
C25A C 0.3090(3) 0.0975(3) -0.0474(2) 0.0821(11) Uani 1 1 d . . .
H25A H 0.2569 0.0715 -0.0906 0.099 Uiso 1 1 calc R . .
C30A C 0.2736(4) -0.1719(3) 0.1626(3) 0.1006(14) Uani 1 1 d . . .
H30A H 0.2111 -0.1864 0.1249 0.121 Uiso 1 1 calc R . .
C32A C 0.4641(3) -0.1906(2) 0.2046(2) 0.0705(9) Uani 1 1 d . . .
H32A H 0.5301 -0.2188 0.1949 0.085 Uiso 1 1 calc R . .
C23 C 0.1764(3) 0.4939(3) -0.1336(2) 0.0813(10) Uani 1 1 d . . .
H23 H 0.2405 0.5311 -0.1506 0.098 Uiso 1 1 calc R . .
C33 C -0.0072(3) 0.2672(2) 0.1792(2) 0.0731(9) Uani 1 1 d . . .
H33 H -0.0269 0.3090 0.2223 0.088 Uiso 1 1 calc R . .
C12A C 1.0504(3) 0.1712(3) 0.5261(2) 0.0742(10) Uani 1 1 d . . .
H12A H 1.1281 0.1915 0.5374 0.089 Uiso 1 1 calc R . .
C32 C -0.0863(3) 0.2323(3) 0.1161(3) 0.0951(13) Uani 1 1 d . . .
H32 H -0.1594 0.2502 0.1167 0.114 Uiso 1 1 calc R . .
C26 C -0.0135(3) 0.3836(3) -0.0857(3) 0.0894(12) Uani 1 1 d . . .
H26 H -0.0782 0.3464 -0.0696 0.107 Uiso 1 1 calc R . .
C14A C 0.8789(3) 0.0740(3) 0.55502(19) 0.0721(9) Uani 1 1 d . . .
H14A H 0.8399 0.0291 0.5862 0.087 Uiso 1 1 calc R . .
C26A C 0.3452(3) 0.0321(3) 0.0054(2) 0.0785(10) Uani 1 1 d . . .
H26A H 0.3173 -0.0378 -0.0023 0.094 Uiso 1 1 calc R . .
C13A C 0.9934(3) 0.1044(3) 0.5719(2) 0.0775(10) Uani 1 1 d . . .
H13A H 1.0323 0.0797 0.6143 0.093 Uiso 1 1 calc R . .
C29A C 0.2683(3) -0.1103(3) 0.2318(3) 0.1017(14) Uani 1 1 d . . .
H29A H 0.2012 -0.0840 0.2417 0.122 Uiso 1 1 calc R . .
C24A C 0.3499(3) 0.2008(3) -0.0362(2) 0.0825(10) Uani 1 1 d . . .
H24A H 0.3239 0.2451 -0.0711 0.099 Uiso 1 1 calc R . .
C30 C 0.0495(3) 0.1448(3) 0.0512(2) 0.0976(12) Uani 1 1 d . . .
H30 H 0.0683 0.1028 0.0080 0.117 Uiso 1 1 calc R . .
C31 C -0.0583(3) 0.1718(4) 0.0530(3) 0.1035(14) Uani 1 1 d . . .
H31 H -0.1124 0.1483 0.0104 0.124 Uiso 1 1 calc R . .
C31A C 0.3713(4) -0.2119(3) 0.1491(2) 0.0911(11) Uani 1 1 d . . .
H31A H 0.3754 -0.2539 0.1020 0.109 Uiso 1 1 calc R . .
C24 C 0.0819(4) 0.4663(3) -0.1857(3) 0.0996(13) Uani 1 1 d . . .
H24 H 0.0823 0.4851 -0.2375 0.120 Uiso 1 1 calc R . .
C14 C 0.5669(3) 0.3981(4) 0.4326(3) 0.0977(13) Uani 1 1 d . . .
H14 H 0.5391 0.3374 0.4529 0.117 Uiso 1 1 calc R . .
C11 C 0.6481(3) 0.5748(3) 0.3719(3) 0.0931(12) Uani 1 1 d . . .
H11 H 0.6768 0.6355 0.3519 0.112 Uiso 1 1 calc R . .
C12 C 0.6893(4) 0.5546(4) 0.4461(3) 0.1227(17) Uani 1 1 d . . .
H12 H 0.7458 0.6013 0.4756 0.147 Uiso 1 1 calc R . .
C13 C 0.6481(4) 0.4669(4) 0.4766(3) 0.1070(14) Uani 1 1 d . . .
H13 H 0.6751 0.4540 0.5273 0.128 Uiso 1 1 calc R . .
H21A H 0.580(2) 0.297(2) 0.1498(17) 0.069(8) Uiso 1 1 d . . .
H20A H 0.587(2) 0.100(2) 0.1985(16) 0.055(8) Uiso 1 1 d . . .
H20 H 0.233(2) 0.462(2) 0.0990(19) 0.076(10) Uiso 1 1 d . . .
H2A H 0.785(3) 0.348(3) 0.318(3) 0.124(13) Uiso 1 1 d . . .
H8A H 0.948(2) -0.204(2) 0.1824(17) 0.062(8) Uiso 1 1 d . . .
H8 H 0.063(2) 0.623(2) 0.4252(19) 0.075(9) Uiso 1 1 d . . .
H6A H 0.8973(19) 0.097(2) 0.2498(15) 0.054(7) Uiso 1 1 d . . .
H9 H 0.034(2) 0.453(2) 0.3927(17) 0.061(8) Uiso 1 1 d . . .
H7A H 1.002(2) -0.025(2) 0.1881(17) 0.060(8) Uiso 1 1 d . . .
H9A H 0.780(2) -0.267(2) 0.2433(17) 0.074(9) Uiso 1 1 d . . .
H7 H 0.216(3) 0.714(2) 0.370(2) 0.080(11) Uiso 1 1 d . . .
H3AA H 0.5555(18) 0.0532(17) 0.3674(14) 0.041(7) Uiso 1 1 d . . .
H3A H 0.3328(19) 0.3080(18) 0.1824(15) 0.047(7) Uiso 1 1 d . . .
H6 H 0.337(2) 0.640(2) 0.2868(19) 0.076(10) Uiso 1 1 d . . .
H21 H 0.345(2) 0.534(2) -0.0291(19) 0.079(10) Uiso 1 1 d . . .
H3 H 0.553(3) 0.580(3) 0.134(3) 0.111(13) Uiso 1 1 d . . .

loop_
_atom_site_aniso_label
_atom_site_aniso_U_11
_atom_site_aniso_U_22
_atom_site_aniso_U_33
_atom_site_aniso_U_23
_atom_site_aniso_U_13
_atom_site_aniso_U_12
O1A 0.0477(10) 0.0382(10) 0.1044(17) 0.0147(10) 0.0220(11) 0.0034(8)
F3 0.0990(13) 0.0608(11) 0.0959(16) 0.0274(10) 0.0154(12) -0.0148(10)
O2A 0.0578(11) 0.0398(11) 0.0790(15) 0.0018(10) -0.0058(11) -0.0072(8)
F3A 0.1041(14) 0.0606(12) 0.0932(15) 0.0254(10) 0.0149(12) -0.0178(10)
O1 0.0888(14) 0.0426(11) 0.0835(16) -0.0090(10) 0.0483(13) -0.0149(10)
O3A 0.0633(12) 0.0379(11) 0.0705(15) 0.0102(9) -0.0038(11) 0.0010(8)
F2A 0.0990(14) 0.0964(14) 0.0794(15) 0.0054(11) 0.0376(12) 0.0048(11)
F1A 0.0979(14) 0.1137(17) 0.0861(16) 0.0335(13) -0.0243(13) -0.0167(12)
O3 0.0642(13) 0.0777(14) 0.0628(15) 0.0145(11) 0.0171(12) -0.0124(10)
O2 0.0491(11) 0.0734(14) 0.0816(17) 0.0109(12) 0.0086(11) -0.0156(10)
F1 0.1298(18) 0.1137(17) 0.0931(18) 0.0363(14) -0.0326(15) -0.0280(14)
F2 0.1144(15) 0.0756(13) 0.1298(19) 0.0353(13) 0.0352(15) 0.0407(12)
C4A 0.0353(12) 0.0396(14) 0.0411(15) 0.0018(11) -0.0072(11) -0.0002(10)
C5A 0.0345(12) 0.0404(14) 0.0392(15) 0.0035(11) -0.0046(11) 0.0011(10)
C10A 0.0341(12) 0.0430(15) 0.0525(18) 0.0092(12) -0.0031(12) 0.0006(10)
C4 0.0423(13) 0.0413(15) 0.0462(17) 0.0051(12) 0.0022(12) -0.0035(11)
C18A 0.0371(12) 0.0360(13) 0.0503(17) 0.0037(11) 0.0007(12) 0.0007(10)
C17A 0.0384(13) 0.0415(15) 0.0513(17) -0.0018(12) 0.0053(12) -0.0004(11)
C5 0.0410(13) 0.0396(14) 0.0437(16) 0.0026(11) 0.0005(12) 0.0002(10)
C16A 0.0442(14) 0.0449(15) 0.0438(16) -0.0048(12) 0.0038(13) 0.0018(11)
C2A 0.0407(14) 0.0398(14) 0.0635(19) 0.0044(13) 0.0100(13) -0.0005(11)
C10 0.0502(14) 0.0386(14) 0.0465(17) -0.0023(12) 0.0054(13) -0.0032(11)
C3A 0.0401(14) 0.0406(15) 0.0611(19) -0.0005(13) 0.0043(13) 0.0028(11)
C2 0.0569(16) 0.0356(14) 0.063(2) -0.0011(13) 0.0193(15) -0.0036(11)
C19A 0.0434(14) 0.0394(15) 0.0546(18) 0.0029(12) 0.0022(13) 0.0043(11)
C18 0.0453(14) 0.0416(14) 0.0501(18) 0.0009(12) 0.0056(13) -0.0039(11)
C3 0.0532(16) 0.0472(16) 0.0569(19) -0.0017(13) 0.0185(15) 0.0000(12)
C6A 0.0451(14) 0.0466(16) 0.0543(19) 0.0067(13) 0.0025(13) 0.0008(12)
C28 0.0519(16) 0.0410(15) 0.064(2) 0.0081(13) 0.0136(15) -0.0038(12)
C33A 0.0514(15) 0.0365(14) 0.064(2) 0.0058(13) 0.0014(14) -0.0045(11)
C20A 0.0519(16) 0.0452(17) 0.058(2) 0.0069(14) -0.0024(14) 0.0057(13)
C22A 0.0441(14) 0.0649(19) 0.0488(18) 0.0089(14) 0.0049(14) 0.0115(13)
C19 0.0528(16) 0.0498(16) 0.054(2) 0.0022(14) 0.0100(15) -0.0038(12)
C9 0.0519(16) 0.0557(18) 0.057(2) -0.0024(14) 0.0129(15) -0.0001(14)
C9A 0.0453(15) 0.0428(16) 0.065(2) 0.0013(13) -0.0003(14) 0.0079(12)
C21A 0.0495(15) 0.0523(18) 0.058(2) 0.0086(14) 0.0035(14) 0.0056(13)
C17 0.0459(15) 0.0453(16) 0.063(2) 0.0001(14) 0.0091(14) -0.0002(12)
C8A 0.0528(16) 0.0553(18) 0.066(2) -0.0013(15) 0.0068(15) 0.0136(14)
C11A 0.0485(16) 0.0594(18) 0.064(2) -0.0005(15) -0.0011(15) 0.0006(13)
C16 0.0467(15) 0.0563(18) 0.065(2) 0.0038(15) 0.0017(15) 0.0075(13)
C6 0.0585(17) 0.0417(16) 0.061(2) 0.0015(14) 0.0066(16) 0.0010(13)
C15A 0.0507(16) 0.0690(19) 0.0508(19) 0.0008(15) 0.0046(15) 0.0004(13)
C20 0.0538(17) 0.0559(17) 0.055(2) 0.0063(14) 0.0090(16) -0.0004(13)
C7A 0.0472(16) 0.064(2) 0.065(2) 0.0057(15) 0.0129(16) 0.0050(14)
C1A 0.0573(18) 0.061(2) 0.069(2) 0.0113(16) 0.0043(18) -0.0059(15)
C7 0.081(2) 0.0423(19) 0.079(3) -0.0103(17) 0.0050(19) 0.0070(16)
C21 0.066(2) 0.0623(19) 0.057(2) 0.0098(16) 0.0104(17) 0.0073(15)
C22 0.0684(19) 0.0571(18) 0.054(2) 0.0011(15) -0.0011(17) 0.0177(15)
C8 0.0604(18) 0.062(2) 0.069(2) -0.0107(16) 0.0157(17) 0.0084(15)
C27 0.078(2) 0.068(2) 0.067(2) -0.0020(17) -0.0064(19) 0.0024(17)
C28A 0.0587(19) 0.068(2) 0.101(3) -0.0131(19) -0.0122(19) 0.0144(15)
C29 0.0578(18) 0.076(2) 0.073(2) -0.0116(18) 0.0101(18) -0.0088(15)
C23A 0.0621(18) 0.085(2) 0.055(2) 0.0166(17) 0.0014(17) 0.0088(16)
C27A 0.0569(17) 0.072(2) 0.067(2) 0.0036(17) -0.0100(17) 0.0072(15)
C1 0.078(2) 0.0558(19) 0.070(2) 0.0100(17) 0.008(2) -0.0055(17)
C25 0.108(3) 0.085(3) 0.090(3) -0.015(2) -0.043(3) 0.040(2)
C15 0.0594(19) 0.096(3) 0.080(3) 0.027(2) -0.0048(19) -0.0006(17)
C25A 0.063(2) 0.133(3) 0.047(2) -0.003(2) -0.0100(17) 0.016(2)
C30A 0.106(3) 0.062(2) 0.117(4) 0.015(2) -0.055(3) -0.019(2)
C32A 0.078(2) 0.0597(19) 0.069(2) -0.0013(17) 0.0049(19) -0.0021(15)
C23 0.094(3) 0.088(3) 0.066(3) 0.016(2) -0.004(2) 0.029(2)
C33 0.0585(19) 0.068(2) 0.097(3) 0.0221(19) 0.019(2) 0.0068(15)
C12A 0.0528(18) 0.091(3) 0.073(3) -0.002(2) -0.0153(18) 0.0083(17)
C32 0.058(2) 0.115(3) 0.115(4) 0.047(3) 0.006(3) 0.000(2)
C26 0.081(2) 0.074(2) 0.104(3) -0.014(2) -0.016(2) 0.0053(18)
C14A 0.084(2) 0.085(2) 0.047(2) 0.0110(17) 0.0020(18) 0.0074(18)
C26A 0.063(2) 0.084(2) 0.083(3) -0.007(2) -0.006(2) 0.0049(17)
C13A 0.083(2) 0.093(3) 0.056(2) 0.0016(19) -0.016(2) 0.026(2)
C29A 0.067(2) 0.073(2) 0.155(4) 0.002(3) -0.036(3) 0.0080(18)
C24A 0.077(2) 0.117(3) 0.055(2) 0.022(2) -0.0030(19) 0.013(2)
C30 0.089(3) 0.117(3) 0.070(3) -0.012(2) 0.008(2) -0.030(2)
C31 0.075(3) 0.137(4) 0.085(3) 0.036(3) -0.015(2) -0.040(2)
C31A 0.117(3) 0.071(2) 0.074(3) -0.0029(19) -0.018(3) -0.006(2)
C24 0.121(3) 0.105(3) 0.076(3) 0.013(2) -0.018(3) 0.040(3)
C14 0.079(2) 0.126(3) 0.094(3) 0.051(3) -0.002(2) 0.009(2)
C11 0.094(3) 0.078(2) 0.097(3) 0.014(2) -0.030(2) -0.0124(19)
C12 0.126(4) 0.113(4) 0.113(4) 0.015(3) -0.057(3) -0.011(3)
C13 0.105(3) 0.138(4) 0.079(3) 0.017(3) -0.020(3) 0.028(3)

loop_
_atom_type_symbol
_atom_type_description
_atom_type_scat_dispersion_real
_atom_type_scat_dispersion_imag
_atom_type_scat_source
C C 0.0033 0.0016 'International Tables Vol C Tables 4.2.6.8 and 6.1.1.4'
H H 0.0000 0.0000 'International Tables Vol C Tables 4.2.6.8 and 6.1.1.4'
F F 0.0171 0.0103 'International Tables Vol C Tables 4.2.6.8 and 6.1.1.4'
O O 0.0106 0.0060 'International Tables Vol C Tables 4.2.6.8 and 6.1.1.4'

loop_
_geom_angle_atom_site_label_1
_geom_angle_atom_site_label_2
_geom_angle_atom_site_label_3
_geom_angle
_geom_angle_site_symmetry_1
_geom_angle_site_symmetry_3
_geom_angle_publ_flag
C10A O1A C2A 121.04(18) . . ?
C17A O2A H2A 107.3(16) . . ?
C10 O1 C2 121.1(2) . . ?
C19A O3A H2A 106.1(17) . . ?
C19 O3 H3 101(2) . . ?
C17 O2 H3 101.0(15) . . ?
C5A C4A C18A 118.8(2) . . ?
C3A C4A C5A 118.5(2) . . ?
C3A C4A C18A 122.6(2) . . ?
C10A C5A C4A 118.9(2) . . ?
C6A C5A C4A 123.3(2) . . ?
C6A C5A C10A 117.8(2) . . ?
O1A C10A C5A 121.7(2) . . ?
O1A C10A C9A 116.0(2) . . ?
C9A C10A C5A 122.2(2) . . ?
C5 C4 C18 120.2(2) . . ?
C3 C4 C5 118.9(2) . . ?
C3 C4 C18 120.8(2) . . ?
C17A C18A C4A 122.6(2) . . ?
C19A C18A C4A 118.7(2) . . ?
C19A C18A C17A 118.4(2) . . ?
O2A C17A C18A 120.3(2) . . ?
O2A C17A C16A 115.9(2) . . ?
C18A C17A C16A 123.8(2) . . ?
C10 C5 C4 118.8(2) . . ?
C6 C5 C4 123.9(2) . . ?
C6 C5 C10 117.3(2) . . ?
C11A C16A C17A 118.2(2) . . ?
C15A C16A C17A 123.2(2) . . ?
C15A C16A C11A 118.5(3) . . ?
O1A C2A C3A 113.2(2) . . ?
O1A C2A C33A 109.8(2) . . ?
O1A C2A C1A 101.4(2) . . ?
C3A C2A C33A 110.3(2) . . ?
C3A C2A C1A 110.7(2) . . ?
C1A C2A C33A 111.1(2) . . ?
O1 C10 C5 121.8(2) . . ?
C9 C10 O1 116.2(2) . . ?
C9 C10 C5 122.0(2) . . ?
C4A C3A C2A 123.9(2) . . ?
C4A C3A H3AA 120.3(14) . . ?
C2A C3A H3AA 115.7(14) . . ?
O1 C2 C3 113.8(2) . . ?
O1 C2 C28 109.9(2) . . ?
O1 C2 C1 102.0(2) . . ?
C3 C2 C28 110.8(2) . . ?
C3 C2 C1 109.1(2) . . ?
C28 C2 C1 110.9(2) . . ?
O3A C19A C18A 121.7(2) . . ?
O3A C19A C20A 115.5(2) . . ?
C18A C19A C20A 122.8(2) . . ?
C19 C18 C4 117.6(2) . . ?
C19 C18 C17 119.1(2) . . ?
C17 C18 C4 123.3(2) . . ?
C4 C3 C2 123.7(2) . . ?
C4 C3 H3A 116.8(15) . . ?
C2 C3 H3A 119.2(15) . . ?
C5A C6A C7A 120.7(3) . . ?
C5A C6A H6A 118.7(14) . . ?
C7A C6A H6A 120.5(14) . . ?
C29 C28 C2 120.7(2) . . ?
C33 C28 C2 120.6(3) . . ?
C33 C28 C29 118.6(3) . . ?
C28A C33A C2A 120.4(3) . . ?
C32A C33A C2A 120.4(3) . . ?
C32A C33A C28A 119.2(3) . . ?
C19A C20A H20A 116.3(17) . . ?
C21A C20A C19A 123.3(3) . . ?
C21A C20A H20A 120.3(17) . . ?
C23A C22A C21A 118.9(3) . . ?
C27A C22A C21A 122.9(3) . . ?
C27A C22A C23A 118.2(3) . . ?
O3 C19 C18 121.0(2) . . ?
O3 C19 C20 115.6(3) . . ?
C18 C19 C20 123.3(3) . . ?
C10 C9 H9 119.4(16) . . ?
C8 C9 C10 119.4(3) . . ?
C8 C9 H9 121.2(16) . . ?
C10A C9A C8A 118.5(3) . . ?
C10A C9A H9A 117.1(15) . . ?
C8A C9A H9A 124.3(15) . . ?
C20A C21A C22A 127.4(3) . . ?
C20A C21A H21A 114.5(15) . . ?
C22A C21A H21A 118.1(15) . . ?
O2 C17 C18 119.1(3) . . ?
O2 C17 C16 115.5(2) . . ?
C18 C17 C16 125.4(3) . . ?
C9A C8A H8A 117.4(16) . . ?
C7A C8A C9A 120.8(3) . . ?
C7A C8A H8A 121.7(16) . . ?
C16A C11A H11A 119.7 . . ?
C12A C11A C16A 120.5(3) . . ?
C12A C11A H11A 119.7 . . ?
C15 C16 C17 124.1(3) . . ?
C15 C16 C11 117.5(3) . . ?
C11 C16 C17 118.2(3) . . ?
C5 C6 H6 115.6(18) . . ?
C7 C6 C5 120.5(3) . . ?
C7 C6 H6 123.9(18) . . ?
C16A C15A H15A 119.7 . . ?
C16A C15A C14A 120.7(3) . . ?
C14A C15A H15A 119.7 . . ?
C19 C20 H20 119(2) . . ?
C21 C20 C19 123.6(3) . . ?
C21 C20 H20 117(2) . . ?
C6A C7A H7A 120.3(17) . . ?
C8A C7A C6A 119.8(3) . . ?
C8A C7A H7A 119.9(17) . . ?
F3A C1A C2A 112.2(3) . . ?
F2A C1A F3A 106.4(2) . . ?
F2A C1A F1A 105.6(3) . . ?
F2A C1A C2A 112.8(3) . . ?
F1A C1A F3A 107.1(3) . . ?
F1A C1A C2A 112.1(2) . . ?
C6 C7 H7 121(2) . . ?
C8 C7 C6 121.0(3) . . ?
C8 C7 H7 118(2) . . ?
C20 C21 C22 127.5(3) . . ?
C20 C21 H21 119.5(18) . . ?
C22 C21 H21 113.1(18) . . ?
C27 C22 C21 122.8(3) . . ?
C23 C22 C21 119.3(3) . . ?
C23 C22 C27 117.8(3) . . ?
C9 C8 C7 119.9(3) . . ?
C9 C8 H8 111.7(17) . . ?
C7 C8 H8 128.4(17) . . ?
C22 C27 H27 119.7 . . ?
C26 C27 C22 120.6(4) . . ?
C26 C27 H27 119.7 . . ?
C33A C28A H28A 120.2 . . ?
C33A C28A C29A 119.6(3) . . ?
C29A C28A H28A 120.2 . . ?
C28 C29 H29 119.7 . . ?
C30 C29 C28 120.7(3) . . ?
C30 C29 H29 119.7 . . ?
C22A C23A H23A 119.5 . . ?
C24A C23A C22A 121.0(3) . . ?
C24A C23A H23A 119.5 . . ?
C22A C27A H27A 119.8 . . ?
C26A C27A C22A 120.5(3) . . ?
C26A C27A H27A 119.8 . . ?
F3 C1 C2 112.7(3) . . ?
F1 C1 F3 106.5(3) . . ?
F1 C1 C2 112.0(3) . . ?
F2 C1 F3 107.1(3) . . ?
F2 C1 F1 106.1(3) . . ?
F2 C1 C2 112.0(3) . . ?
C26 C25 H25 120.2 . . ?
C24 C25 H25 120.2 . . ?
C24 C25 C26 119.6(4) . . ?
C16 C15 H15 119.5 . . ?
C16 C15 C14 121.1(4) . . ?
C14 C15 H15 119.5 . . ?
C26A C25A H25A 120.0 . . ?
C24A C25A H25A 120.0 . . ?
C24A C25A C26A 120.1(3) . . ?
C29A C30A H30A 120.3 . . ?
C31A C30A H30A 120.3 . . ?
C31A C30A C29A 119.4(4) . . ?
C33A C32A H32A 119.7 . . ?
C33A C32A C31A 120.5(3) . . ?
C31A C32A H32A 119.7 . . ?
C22 C23 H23 119.3 . . ?
C24 C23 C22 121.3(4) . . ?
C24 C23 H23 119.3 . . ?
C28 C33 H33 119.7 . . ?
C32 C33 C28 120.6(3) . . ?
C32 C33 H33 119.7 . . ?
C11A C12A H12A 119.7 . . ?
C11A C12A C13A 120.6(3) . . ?
C13A C12A H12A 119.7 . . ?
C33 C32 H32 119.9 . . ?
C31 C32 C33 120.1(4) . . ?
C31 C32 H32 119.9 . . ?
C27 C26 H26 120.1 . . ?
C25 C26 C27 119.9(4) . . ?
C25 C26 H26 120.1 . . ?
C15A C14A H14A 120.0 . . ?
C13A C14A C15A 120.0(3) . . ?
C13A C14A H14A 120.0 . . ?
C27A C26A H26A 119.9 . . ?
C25A C26A C27A 120.1(3) . . ?
C25A C26A H26A 119.9 . . ?
C12A C13A C14A 119.8(3) . . ?
C12A C13A H13A 120.1 . . ?
C14A C13A H13A 120.1 . . ?
C28A C29A H29A 119.6 . . ?
C30A C29A C28A 120.8(4) . . ?
C30A C29A H29A 119.6 . . ?
C23A C24A C25A 120.1(3) . . ?
C23A C24A H24A 120.0 . . ?
C25A C24A H24A 120.0 . . ?
C29 C30 H30 120.4 . . ?
C29 C30 C31 119.3(4) . . ?
C31 C30 H30 120.4 . . ?
C32 C31 C30 120.6(4) . . ?
C32 C31 H31 119.7 . . ?
C30 C31 H31 119.7 . . ?
C30A C31A C32A 120.5(4) . . ?
C30A C31A H31A 119.8 . . ?
C32A C31A H31A 119.8 . . ?
C25 C24 C23 120.7(4) . . ?
C25 C24 H24 119.6 . . ?
C23 C24 H24 119.6 . . ?
C15 C14 H14 119.9 . . ?
C13 C14 C15 120.3(4) . . ?
C13 C14 H14 119.9 . . ?
C16 C11 H11 119.4 . . ?
C12 C11 C16 121.2(4) . . ?
C12 C11 H11 119.4 . . ?
C11 C12 H12 119.8 . . ?
C13 C12 C11 120.3(4) . . ?
C13 C12 H12 119.8 . . ?
C14 C13 H13 120.2 . . ?
C12 C13 C14 119.6(4) . . ?
C12 C13 H13 120.2 . . ?

loop_
_geom_bond_atom_site_label_1
_geom_bond_atom_site_label_2
_geom_bond_distance
_geom_bond_site_symmetry_2
_geom_bond_publ_flag
O1A C10A 1.376(3) . ?
O1A C2A 1.430(3) . ?
F3 C1 1.331(3) . ?
O2A C17A 1.271(3) . ?
O2A H2A 1.33(4) . ?
F3A C1A 1.333(3) . ?
O1 C10 1.378(3) . ?
O1 C2 1.427(3) . ?
O3A C19A 1.315(3) . ?
O3A H2A 1.23(4) . ?
F2A C1A 1.328(3) . ?
F1A C1A 1.330(3) . ?
O3 C19 1.314(3) . ?
O3 H3 1.07(4) . ?
O2 C17 1.280(3) . ?
O2 H3 1.40(4) . ?
F1 C1 1.330(4) . ?
F2 C1 1.326(4) . ?
C4A C5A 1.474(3) . ?
C4A C18A 1.495(3) . ?
C4A C3A 1.323(3) . ?
C5A C10A 1.393(3) . ?
C5A C6A 1.387(3) . ?
C10A C9A 1.379(3) . ?
C4 C5 1.462(3) . ?
C4 C18 1.496(3) . ?
C4 C3 1.324(3) . ?
C18A C17A 1.433(3) . ?
C18A C19A 1.395(3) . ?
C17A C16A 1.478(4) . ?
C5 C10 1.397(3) . ?
C5 C6 1.390(3) . ?
C16A C11A 1.389(3) . ?
C16A C15A 1.381(4) . ?
C2A C3A 1.509(3) . ?
C2A C33A 1.534(4) . ?
C2A C1A 1.525(4) . ?
C10 C9 1.373(4) . ?
C3A H3AA 0.94(2) . ?
C2 C3 1.502(4) . ?
C2 C28 1.525(4) . ?
C2 C1 1.529(4) . ?
C19A C20A 1.454(4) . ?
C18 C19 1.397(4) . ?
C18 C17 1.430(3) . ?
C3 H3A 0.93(2) . ?
C6A C7A 1.388(4) . ?
C6A H6A 1.01(3) . ?
C28 C29 1.382(4) . ?
C28 C33 1.377(4) . ?
C33A C28A 1.380(4) . ?
C33A C32A 1.369(4) . ?
C20A C21A 1.332(4) . ?
C20A H20A 0.89(3) . ?
C22A C21A 1.459(4) . ?
C22A C23A 1.396(4) . ?
C22A C27A 1.392(4) . ?
C19 C20 1.450(4) . ?
C9 C8 1.371(4) . ?
C9 H9 0.95(3) . ?
C9A C8A 1.380(4) . ?
C9A H9A 1.01(3) . ?
C21A H21A 1.04(3) . ?
C17 C16 1.483(4) . ?
C8A C7A 1.377(4) . ?
C8A H8A 0.97(3) . ?
C11A H11A 0.9300 . ?
C11A C12A 1.370(4) . ?
C16 C15 1.372(4) . ?
C16 C11 1.374(4) . ?
C6 C7 1.374(4) . ?
C6 H6 0.95(3) . ?
C15A H15A 0.9300 . ?
C15A C14A 1.382(4) . ?
C20 C21 1.330(4) . ?
C20 H20 0.92(3) . ?
C7A H7A 0.91(3) . ?
C7 C8 1.373(4) . ?
C7 H7 0.80(3) . ?
C21 C22 1.452(4) . ?
C21 H21 0.99(3) . ?
C22 C27 1.387(4) . ?
C22 C23 1.386(4) . ?
C8 H8 0.97(3) . ?
C27 H27 0.9300 . ?
C27 C26 1.385(4) . ?
C28A H28A 0.9300 . ?
C28A C29A 1.381(5) . ?
C29 H29 0.9300 . ?
C29 C30 1.374(5) . ?
C23A H23A 0.9300 . ?
C23A C24A 1.370(4) . ?
C27A H27A 0.9300 . ?
C27A C26A 1.379(4) . ?
C25 H25 0.9300 . ?
C25 C26 1.383(6) . ?
C25 C24 1.358(6) . ?
C15 H15 0.9300 . ?
C15 C14 1.375(5) . ?
C25A H25A 0.9300 . ?
C25A C26A 1.378(5) . ?
C25A C24A 1.374(5) . ?
C30A H30A 0.9300 . ?
C30A C29A 1.366(6) . ?
C30A C31A 1.362(5) . ?
C32A H32A 0.9300 . ?
C32A C31A 1.376(4) . ?
C23 H23 0.9300 . ?
C23 C24 1.365(5) . ?
C33 H33 0.9300 . ?
C33 C32 1.371(5) . ?
C12A H12A 0.9300 . ?
C12A C13A 1.371(5) . ?
C32 H32 0.9300 . ?
C32 C31 1.354(6) . ?
C26 H26 0.9300 . ?
C14A H14A 0.9300 . ?
C14A C13A 1.372(4) . ?
C26A H26A 0.9300 . ?
C13A H13A 0.9300 . ?
C29A H29A 0.9300 . ?
C24A H24A 0.9300 . ?
C30 H30 0.9300 . ?
C30 C31 1.377(5) . ?
C31 H31 0.9300 . ?
C31A H31A 0.9300 . ?
C24 H24 0.9300 . ?
C14 H14 0.9300 . ?
C14 C13 1.358(5) . ?
C11 H11 0.9300 . ?
C11 C12 1.372(6) . ?
C12 H12 0.9300 . ?
C12 C13 1.355(6) . ?
C13 H13 0.9300 . ?

loop_
_geom_torsion_atom_site_label_1
_geom_torsion_atom_site_label_2
_geom_torsion_atom_site_label_3
_geom_torsion_atom_site_label_4
_geom_torsion
_geom_torsion_site_symmetry_1
_geom_torsion_site_symmetry_2
_geom_torsion_site_symmetry_3
_geom_torsion_site_symmetry_4
_geom_torsion_publ_flag
O1A C10A C9A C8A -177.8(3) . . . . ?
O1A C2A C3A C4A 13.0(4) . . . . ?
O1A C2A C33A C28A 173.3(3) . . . . ?
O1A C2A C33A C32A -7.9(4) . . . . ?
O1A C2A C1A F3A -61.0(3) . . . . ?
O1A C2A C1A F2A 178.8(2) . . . . ?
O1A C2A C1A F1A 59.6(3) . . . . ?
O2A C17A C16A C11A -38.4(3) . . . . ?
O2A C17A C16A C15A 137.3(3) . . . . ?
O1 C10 C9 C8 178.7(3) . . . . ?
O1 C2 C3 C4 -10.2(4) . . . . ?
O1 C2 C28 C29 -178.0(3) . . . . ?
O1 C2 C28 C33 4.5(3) . . . . ?
O1 C2 C1 F3 64.6(3) . . . . ?
O1 C2 C1 F1 -55.5(3) . . . . ?
O1 C2 C1 F2 -174.5(2) . . . . ?
O3A C19A C20A C21A -4.3(4) . . . . ?
O3 C19 C20 C21 7.0(4) . . . . ?
O2 C17 C16 C15 -147.9(3) . . . . ?
O2 C17 C16 C11 27.4(4) . . . . ?
C4A C5A C10A O1A -3.2(4) . . . . ?
C4A C5A C10A C9A 179.0(2) . . . . ?
C4A C5A C6A C7A -179.0(2) . . . . ?
C4A C18A C17A O2A 173.6(2) . . . . ?
C4A C18A C17A C16A -5.7(4) . . . . ?
C4A C18A C19A O3A -175.7(2) . . . . ?
C4A C18A C19A C20A 3.2(4) . . . . ?
C5A C4A C18A C17A -78.5(3) . . . . ?
C5A C4A C18A C19A 95.4(3) . . . . ?
C5A C4A C3A C2A -1.4(4) . . . . ?
C5A C10A C9A C8A 0.1(4) . . . . ?
C5A C6A C7A C8A 0.1(4) . . . . ?
C10A O1A C2A C3A -20.1(4) . . . . ?
C10A O1A C2A C33A 103.7(3) . . . . ?
C10A O1A C2A C1A -138.7(2) . . . . ?
C10A C5A C6A C7A -0.3(4) . . . . ?
C10A C9A C8A C7A -0.3(4) . . . . ?
C4 C5 C10 O1 2.7(4) . . . . ?
C4 C5 C10 C9 -178.6(3) . . . . ?
C4 C5 C6 C7 178.5(3) . . . . ?
C4 C18 C19 O3 178.3(2) . . . . ?
C4 C18 C19 C20 -2.1(4) . . . . ?
C4 C18 C17 O2 -174.5(2) . . . . ?
C4 C18 C17 C16 6.3(4) . . . . ?
C18A C4A C5A C10A -179.4(2) . . . . ?
C18A C4A C5A C6A -0.7(4) . . . . ?
C18A C4A C3A C2A 173.8(2) . . . . ?
C18A C17A C16A C11A 141.0(3) . . . . ?
C18A C17A C16A C15A -43.3(4) . . . . ?
C18A C19A C20A C21A 176.8(3) . . . . ?
C17A C18A C19A O3A -1.6(4) . . . . ?
C17A C18A C19A C20A 177.3(2) . . . . ?
C17A C16A C11A C12A 177.2(3) . . . . ?
C17A C16A C15A C14A -176.3(3) . . . . ?
C5 C4 C18 C19 -99.1(3) . . . . ?
C5 C4 C18 C17 78.8(3) . . . . ?
C5 C4 C3 C2 0.6(4) . . . . ?
C5 C10 C9 C8 0.0(5) . . . . ?
C5 C6 C7 C8 -0.1(5) . . . . ?
C16A C11A C12A C13A -1.1(5) . . . . ?
C16A C15A C14A C13A -0.2(5) . . . . ?
C2A O1A C10A C5A 16.3(4) . . . . ?
C2A O1A C10A C9A -165.8(2) . . . . ?
C2A C33A C28A C29A -179.8(3) . . . . ?
C2A C33A C32A C31A -179.0(3) . . . . ?
C10 O1 C2 C3 16.2(4) . . . . ?
C10 O1 C2 C28 -108.7(3) . . . . ?
C10 O1 C2 C1 133.6(3) . . . . ?
C10 C5 C6 C7 0.4(4) . . . . ?
C10 C9 C8 C7 0.3(5) . . . . ?
C3A C4A C5A C10A -4.1(4) . . . . ?
C3A C4A C5A C6A 174.6(3) . . . . ?
C3A C4A C18A C17A 106.4(3) . . . . ?
C3A C4A C18A C19A -79.7(3) . . . . ?
C3A C2A C33A C28A -61.3(3) . . . . ?
C3A C2A C33A C32A 117.6(3) . . . . ?
C3A C2A C1A F3A 178.6(2) . . . . ?
C3A C2A C1A F2A 58.3(3) . . . . ?
C3A C2A C1A F1A -60.8(3) . . . . ?
C2 O1 C10 C5 -13.3(4) . . . . ?
C2 O1 C10 C9 167.9(3) . . . . ?
C2 C28 C29 C30 -179.6(3) . . . . ?
C2 C28 C33 C32 179.0(3) . . . . ?
C19A C18A C17A O2A -0.2(4) . . . . ?
C19A C18A C17A C16A -179.6(2) . . . . ?
C19A C20A C21A C22A 179.7(2) . . . . ?
C18 C4 C5 C10 178.9(2) . . . . ?
C18 C4 C5 C6 0.8(4) . . . . ?
C18 C4 C3 C2 -174.8(3) . . . . ?
C18 C19 C20 C21 -172.6(3) . . . . ?
C18 C17 C16 C15 31.3(4) . . . . ?
C18 C17 C16 C11 -153.4(3) . . . . ?
C3 C4 C5 C10 3.5(4) . . . . ?
C3 C4 C5 C6 -174.7(3) . . . . ?
C3 C4 C18 C19 76.2(3) . . . . ?
C3 C4 C18 C17 -105.8(3) . . . . ?
C3 C2 C28 C29 55.3(3) . . . . ?
C3 C2 C28 C33 -122.2(3) . . . . ?
C3 C2 C1 F3 -174.7(3) . . . . ?
C3 C2 C1 F1 65.3(3) . . . . ?
C3 C2 C1 F2 -53.8(3) . . . . ?
C6A C5A C10A O1A 178.0(2) . . . . ?
C6A C5A C10A C9A 0.2(4) . . . . ?
C28 C2 C3 C4 114.3(3) . . . . ?
C28 C2 C1 F3 -52.4(3) . . . . ?
C28 C2 C1 F1 -172.5(2) . . . . ?
C28 C2 C1 F2 68.5(3) . . . . ?
C28 C29 C30 C31 1.7(5) . . . . ?
C28 C33 C32 C31 -0.3(5) . . . . ?
C33A C2A C3A C4A -110.5(3) . . . . ?
C33A C2A C1A F3A 55.7(3) . . . . ?
C33A C2A C1A F2A -64.6(3) . . . . ?
C33A C2A C1A F1A 176.3(2) . . . . ?
C33A C28A C29A C30A -2.0(6) . . . . ?
C33A C32A C31A C30A -0.5(5) . . . . ?
C22A C23A C24A C25A -1.3(5) . . . . ?
C22A C27A C26A C25A -1.9(5) . . . . ?
C19 C18 C17 O2 3.4(4) . . . . ?
C19 C18 C17 C16 -175.7(2) . . . . ?
C19 C20 C21 C22 177.6(3) . . . . ?
C9A C8A C7A C6A 0.2(5) . . . . ?
C21A C22A C23A C24A 179.5(3) . . . . ?
C21A C22A C27A C26A -177.9(3) . . . . ?
C17 C18 C19 O3 0.2(4) . . . . ?
C17 C18 C19 C20 179.8(2) . . . . ?
C17 C16 C15 C14 176.1(3) . . . . ?
C17 C16 C11 C12 -176.1(4) . . . . ?
C11A C16A C15A C14A -0.7(4) . . . . ?
C11A C12A C13A C14A 0.2(5) . . . . ?
C16 C15 C14 C13 -0.2(6) . . . . ?
C16 C11 C12 C13 -0.5(7) . . . . ?
C6 C5 C10 O1 -179.0(3) . . . . ?
C6 C5 C10 C9 -0.3(4) . . . . ?
C6 C7 C8 C9 -0.3(5) . . . . ?
C15A C16A C11A C12A 1.3(4) . . . . ?
C15A C14A C13A C12A 0.5(5) . . . . ?
C20 C21 C22 C27 -5.9(5) . . . . ?
C20 C21 C22 C23 174.4(3) . . . . ?
C1A C2A C3A C4A 126.1(3) . . . . ?
C1A C2A C33A C28A 61.9(3) . . . . ?
C1A C2A C33A C32A -119.3(3) . . . . ?
C21 C22 C27 C26 179.0(3) . . . . ?
C21 C22 C23 C24 -179.4(3) . . . . ?
C22 C27 C26 C25 1.1(5) . . . . ?
C22 C23 C24 C25 -0.1(6) . . . . ?
C27 C22 C23 C24 0.9(5) . . . . ?
C28A C33A C32A C31A -0.1(5) . . . . ?
C29 C28 C33 C32 1.4(5) . . . . ?
C29 C30 C31 C32 -0.6(6) . . . . ?
C23A C22A C21A C20A -177.1(3) . . . . ?
C23A C22A C27A C26A 2.3(4) . . . . ?
C27A C22A C21A C20A 3.1(4) . . . . ?
C27A C22A C23A C24A -0.7(4) . . . . ?
C1 C2 C3 C4 -123.4(3) . . . . ?
C1 C2 C28 C29 -66.0(3) . . . . ?
C1 C2 C28 C33 116.5(3) . . . . ?
C15 C16 C11 C12 -0.5(6) . . . . ?
C15 C14 C13 C12 -0.8(7) . . . . ?
C32A C33A C28A C29A 1.4(5) . . . . ?
C23 C22 C27 C26 -1.4(4) . . . . ?
C33 C28 C29 C30 -2.1(5) . . . . ?
C33 C32 C31 C30 -0.1(6) . . . . ?
C26 C25 C24 C23 -0.2(6) . . . . ?
C26A C25A C24A C23A 1.7(5) . . . . ?
C29A C30A C31A C32A 0.0(6) . . . . ?
C24A C25A C26A C27A -0.1(5) . . . . ?
C31A C30A C29A C28A 1.3(6) . . . . ?
C24 C25 C26 C27 -0.3(6) . . . . ?
C11 C16 C15 C14 0.8(5) . . . . ?
C11 C12 C13 C14 1.2(8) . . . . ?
